data_2312754
loop_
_publ_author_name
'Loro&#xf1;o-Gonz&#xe1;lez, Marcos A'
'Loro&#xf1;o-Gonz&#xe1;lez, Daniel J'

_publ_section_title
;
 Magnesium and potassium scorpionate complexes based on
 dihydrobis(pyrazolyl)borate.
;
_journal_coeditor_code UX3011
_journal_issue 3
_journal_name_full 'Acta crystallographica. Section C, Structural chemistry'
_journal_paper_doi 10.1107/S2053229625000750
_journal_volume 81
_journal_year 2025
_chemical_compound_source 'synthesised by authors, see text'
_chemical_formula_iupac '[Mg (C6 H8 B1 N4) (C4 H8 O)3] (C28 H28 B)'
_chemical_formula_moiety 'C18 H32 B Mg N4 O3, C28 H28 B'
_chemical_formula_sum 'C46 H60 B2 Mg N4 O3'
_chemical_formula_weight 762.91
_chemical_name_systematic
'[Dihydridobis(pyrazol-1-yl)borato-\k^2^<i>N</i>,<i>N</i>']tris(tetrahydrofuran-\k<i>O</i>)magnesium(II) tetrabenzylborate'
_space_group_IT_number 14
_space_group_name_Hall '-P 2ybc'
_space_group_name_H-M_alt 'P 1 21/c 1'
_symmetry_cell_setting monoclinic
_atom_sites_solution_hydrogens mixed
_atom_sites_solution_primary direct
_atom_sites_solution_secondary difmap
_cell_angle_alpha 90.00
_cell_angle_beta 111.012(4)
_cell_angle_gamma 90
_cell_formula_units_Z 4
_cell_length_a 12.567(2)
_cell_length_b 23.718(4)
_cell_length_c 15.746(3)
_cell_measurement_reflns_used 4734
_cell_measurement_temperature 150(2)
_cell_measurement_theta_max 27.5
_cell_measurement_theta_min 2.5
_cell_volume 4381.2(13)
_computing_cell_refinement
;
SAINT (Bruker, 2002)
;
_computing_data_collection
;
SMART (Bruker, 2001)
;
_computing_data_reduction
;
SAINT (Bruker, 2002)
;
_computing_molecular_graphics
;
SHELXTL (Sheldrick, 1994)
;
_computing_publication_material
;
PLATON (Spek, 2020)
;
_computing_structure_refinement
;
SHELXL2018 (Sheldrick, 2015)
;
_computing_structure_solution
;
SHELXS2018 (Sheldrick, 2018)
;
_diffrn_ambient_temperature 150(2)
_diffrn_measured_fraction_theta_full 0.997
_diffrn_measured_fraction_theta_max 0.997
_diffrn_measurement_device_type 'Bruker SMART APEX CCD area-detector'
_diffrn_measurement_method '\f and \w'
_diffrn_radiation_monochromator graphite
_diffrn_radiation_source 'normal-focus sealed tube'
_diffrn_radiation_type 'Mo K\a'
_diffrn_radiation_wavelength 0.71073
_diffrn_reflns_av_R_equivalents 0.0650
_diffrn_reflns_av_sigmaI/netI 0.0887
_diffrn_reflns_limit_h_max 15
_diffrn_reflns_limit_h_min -15
_diffrn_reflns_limit_k_max 29
_diffrn_reflns_limit_k_min -21
_diffrn_reflns_limit_l_max 19
_diffrn_reflns_limit_l_min -15
_diffrn_reflns_number 24686
_diffrn_reflns_theta_full 26.41
_diffrn_reflns_theta_max 26.41
_diffrn_reflns_theta_min 1.63
_diffrn_standards_decay_% 0
_diffrn_standards_interval_time 0
_diffrn_standards_number 0
_exptl_absorpt_coefficient_mu 0.084
_exptl_absorpt_correction_T_max 0.982
_exptl_absorpt_correction_T_min 0.961
_exptl_absorpt_correction_type multi-scan
_exptl_absorpt_process_details
;
(SADABS; Sheldrick, 1996)
;
_exptl_crystal_colour Colourless
_exptl_crystal_density_diffrn 1.157
_exptl_crystal_density_method 'not measured'
_exptl_crystal_description Plate
_exptl_crystal_F_000 1640
_exptl_crystal_size_max 0.38
_exptl_crystal_size_mid 0.35
_exptl_crystal_size_min 0.20
_refine_diff_density_max 0.392
_refine_diff_density_min -0.257
_refine_ls_extinction_method none
_refine_ls_goodness_of_fit_ref 1.112
_refine_ls_hydrogen_treatment mixed
_refine_ls_matrix_type full
_refine_ls_number_parameters 545
_refine_ls_number_reflns 8972
_refine_ls_number_restraints 107
_refine_ls_restrained_S_all 1.108
_refine_ls_R_factor_all 0.1524
_refine_ls_R_factor_gt 0.0949
_refine_ls_shift/su_max 0.000
_refine_ls_shift/su_mean 0.000
_refine_ls_structure_factor_coef Fsqd
_refine_ls_weighting_details 'calc w=1/[\s^2^(Fo^2^)+(0.0683P)^2^+ 2.94073P] where P=(Fo^2^+2Fc^2^)/3'
_refine_ls_weighting_scheme calc
_refine_ls_wR_factor_gt 0.1827
_refine_ls_wR_factor_ref 0.2049
_reflns_number_gt 5690
_reflns_number_total 8972
_reflns_threshold_expression I>2s(I)
_cod_data_source_file ux3011sup1.cif
_cod_data_source_block I
_cod_original_cell_volume 4381.1(13)
_cod_original_sg_symbol_H-M 'P 21/c'
_cod_database_code 2312754
_shelx_space_group_comment
;
The symmetry employed for this shelxl refinement is uniquely defined
by the following loop, which should always be used as a source of
symmetry information in preference to the above space-group names.
They are only intended as comments.
;

loop_
_symmetry_equiv_pos_as_xyz
'x, y, z'
'-x, y+1/2, -z+1/2'
'-x, -y, -z'
'x, -y-1/2, z-1/2'

loop_
_atom_site_type_symbol
_atom_site_label
_atom_site_fract_x
_atom_site_fract_y
_atom_site_fract_z
_atom_site_U_iso_or_equiv
_atom_site_adp_type
_atom_site_calc_flag
_atom_site_refinement_flags
_atom_site_occupancy
_atom_site_symmetry_multiplicity
_atom_site_disorder_assembly
_atom_site_disorder_group
B B1 0.6444(4) 0.6392(2) -0.0157(3) 0.0491(12) Uani d . 1 1 . .
H H1A 0.6588 0.6534 -0.0873 0.059 Uiso calc R 1 1 . .
H H1B 0.6935 0.6743 0.0449 0.059 Uiso calc R 1 1 . .
N N1 0.4848(2) 0.63113(13) 0.04207(19) 0.0396(8) Uani d . 1 1 A .
N N2 0.5151(2) 0.63711(13) -0.0315(2) 0.0392(8) Uani d . 1 1 . .
C C1 0.3713(3) 0.63177(19) 0.0109(3) 0.0520(11) Uani d . 1 1 . .
H H1 0.3265 0.6284 0.0480 0.062 Uiso calc R 1 1 . .
C C2 0.3274(3) 0.63790(18) -0.0821(3) 0.0504(11) Uani d . 1 1 . .
H H2 0.2495 0.6394 -0.1206 0.060 Uiso calc R 1 1 . .
C C3 0.4209(3) 0.64139(16) -0.1064(2) 0.0445(10) Uani d . 1 1 . .
H H3 0.4196 0.6461 -0.1667 0.053 Uiso calc R 1 1 . .
N N3 0.6908(2) 0.55942(13) 0.09296(18) 0.0354(7) Uani d . 1 1 A .
N N4 0.6937(2) 0.57983(13) 0.01375(19) 0.0373(7) Uani d . 1 1 . .
C C4 0.7418(3) 0.50909(17) 0.1049(3) 0.0442(10) Uani d . 1 1 . .
H H4 0.7522 0.4851 0.1556 0.053 Uiso calc R 1 1 . .
C C5 0.7775(3) 0.49661(18) 0.0336(3) 0.0479(10) Uani d . 1 1 . .
H H5 0.8157 0.4636 0.0255 0.057 Uiso calc R 1 1 . .
C C6 0.7457(3) 0.54217(17) -0.0222(2) 0.0417(10) Uani d . 1 1 . .
H H6 0.7583 0.5467 -0.0778 0.050 Uiso calc R 1 1 . .
Mg Mg1 0.62665(9) 0.61705(5) 0.16424(7) 0.0315(3) Uani d . 1 1 . .
O O1 0.579(3) 0.6820(11) 0.215(4) 0.033(2) Uani d PDU 0.326(4) 1 A 1
C C7 0.6193(15) 0.7389(13) 0.209(2) 0.056(2) Uani d PDU 0.326(4) 1 A 1
H H7A 0.6936 0.7456 0.2587 0.067 Uiso calc PR 0.326(4) 1 A 1
H H7B 0.6287 0.7446 0.1502 0.067 Uiso calc PR 0.326(4) 1 A 1
C C8 0.533(2) 0.7771(10) 0.218(4) 0.091(4) Uani d PDU 0.326(4) 1 A 1
H H8A 0.5226 0.8098 0.1769 0.109 Uiso calc PR 0.326(4) 1 A 1
H H8B 0.5557 0.7912 0.2816 0.109 Uiso calc PR 0.326(4) 1 A 1
C C9 0.4265(15) 0.7436(10) 0.1936(15) 0.063(2) Uani d PDU 0.326(4) 1 A 1
H H9A 0.3753 0.7584 0.2237 0.076 Uiso calc PR 0.326(4) 1 A 1
H H9B 0.3853 0.7431 0.1269 0.076 Uiso calc PR 0.326(4) 1 A 1
C C10 0.470(3) 0.6868(10) 0.228(2) 0.039(2) Uani d PDU 0.326(4) 1 A 1
H H10A 0.4807 0.6832 0.2935 0.047 Uiso calc PR 0.326(4) 1 A 1
H H10B 0.4166 0.6571 0.1937 0.047 Uiso calc PR 0.326(4) 1 A 1
O O1A 0.5670(16) 0.6837(5) 0.2256(18) 0.033(2) Uani d PDU 0.67 1 A 2
C C7A 0.5789(6) 0.7415(5) 0.1990(10) 0.056(2) Uani d PDU 0.67 1 A 2
H H71A 0.6533 0.7572 0.2383 0.067 Uiso calc PR 0.674(4) 1 A 2
H H72A 0.5749 0.7427 0.1351 0.067 Uiso calc PR 0.674(4) 1 A 2
C C8A 0.4874(11) 0.7736(4) 0.2090(16) 0.091(4) Uani d PDU 0.67 1 A 2
H H81A 0.4467 0.7946 0.1522 0.109 Uiso calc PR 0.674(4) 1 A 2
H H82A 0.5179 0.8012 0.2591 0.109 Uiso calc PR 0.674(4) 1 A 2
C C9A 0.4091(7) 0.7348(4) 0.2291(7) 0.063(2) Uani d PDU 0.67 1 A 2
H H91A 0.3362 0.7327 0.1767 0.076 Uiso calc PR 0.674(4) 1 A 2
H H92A 0.3931 0.7479 0.2829 0.076 Uiso calc PR 0.674(4) 1 A 2
C C10A 0.4642(12) 0.6791(5) 0.2470(9) 0.039(2) Uani d PDU 0.67 1 A 2
H H10C 0.4833 0.6685 0.3116 0.047 Uiso calc PR 0.674(4) 1 A 2
H H10D 0.4128 0.6500 0.2084 0.047 Uiso calc PR 0.674(4) 1 A 2
O O2 0.5747(2) 0.55987(10) 0.23507(15) 0.0385(6) Uani d . 1 1 A .
C C11 0.6241(4) 0.55195(18) 0.3331(3) 0.0546(11) Uani d . 1 1 . .
H H11A 0.6149 0.5865 0.3652 0.066 Uiso calc R 1 1 A .
H H11B 0.7063 0.5431 0.3522 0.066 Uiso calc R 1 1 . .
C C12 0.5609(3) 0.50390(18) 0.3539(3) 0.0537(11) Uani d . 1 1 A .
H H12A 0.4926 0.5172 0.3654 0.064 Uiso calc R 1 1 . .
H H12B 0.6102 0.4823 0.4073 0.064 Uiso calc R 1 1 . .
C C13 0.5285(4) 0.46926(18) 0.2689(4) 0.0673(14) Uani d . 1 1 . .
H H13A 0.4625 0.4446 0.2627 0.081 Uiso calc R 1 1 A .
H H13B 0.5931 0.4457 0.2679 0.081 Uiso calc R 1 1 . .
C C14 0.4981(4) 0.51355(19) 0.1950(3) 0.0620(13) Uani d . 1 1 A .
H H14A 0.5102 0.4991 0.1401 0.074 Uiso calc R 1 1 . .
H H14B 0.4176 0.5254 0.1780 0.074 Uiso calc R 1 1 . .
O O3 0.7841(10) 0.6401(10) 0.2469(10) 0.042(3) Uani d PDU 0.674(4) 1 A 1
C C15 0.8153(16) 0.6659(7) 0.3360(10) 0.039(3) Uani d PDU 0.674(4) 1 A 1
H H15A 0.7555 0.6596 0.3624 0.046 Uiso calc PR 0.674(4) 1 A 1
H H15B 0.8279 0.7069 0.3330 0.046 Uiso calc PR 0.674(4) 1 A 1
C C16 0.9222(17) 0.6367(11) 0.3898(8) 0.045(3) Uani d PDU 0.674(4) 1 A 1
H H16A 0.9060 0.6002 0.4134 0.054 Uiso calc PR 0.674(4) 1 A 1
H H16B 0.9691 0.6602 0.4415 0.054 Uiso calc PR 0.674(4) 1 A 1
C C17 0.9821(11) 0.6275(16) 0.3225(11) 0.053(3) Uani d PDU 0.674(4) 1 A 1
H H17A 1.0460 0.6544 0.3338 0.063 Uiso calc PR 0.674(4) 1 A 1
H H17B 1.0120 0.5886 0.3268 0.063 Uiso calc PR 0.674(4) 1 A 1
C C18 0.8918(9) 0.6377(4) 0.2310(7) 0.061(3) Uani d PD 0.674(4) 1 A 1
H H18A 0.9058 0.6737 0.2049 0.074 Uiso calc PR 0.674(4) 1 A 1
H H18B 0.8905 0.6067 0.1886 0.074 Uiso calc PR 0.674(4) 1 A 1
O O3A 0.793(2) 0.630(2) 0.258(2) 0.042(3) Uani d PDU 0.33 1 A 2
C C15A 0.829(4) 0.6537(16) 0.348(2) 0.039(3) Uani d PDU 0.33 1 A 2
H H15C 0.7724 0.6449 0.3769 0.046 Uiso calc PR 0.326(4) 1 A 2
H H15D 0.8360 0.6951 0.3456 0.046 Uiso calc PR 0.326(4) 1 A 2
C C16A 0.941(4) 0.628(3) 0.4006(17) 0.045(3) Uani d PDU 0.33 1 A 2
H H16C 0.9313 0.5909 0.4263 0.054 Uiso calc PR 0.326(4) 1 A 2
H H16D 0.9869 0.6529 0.4505 0.054 Uiso calc PR 0.326(4) 1 A 2
C C17A 0.994(2) 0.621(3) 0.328(2) 0.053(3) Uani d PDU 0.33 1 A 2
H H17C 1.0320 0.6566 0.3210 0.063 Uiso calc PR 0.326(4) 1 A 2
H H17D 1.0496 0.5901 0.3431 0.063 Uiso calc PR 0.326(4) 1 A 2
C C18A 0.894(2) 0.6086(10) 0.2444(15) 0.061(3) Uani d PD 0.33 1 A 2
H H18C 0.9027 0.6269 0.1909 0.074 Uiso calc PR 0.326(4) 1 A 2
H H18D 0.8868 0.5674 0.2337 0.074 Uiso calc PR 0.326(4) 1 A 2
B B2 0.8904(3) 0.60031(17) 0.7098(3) 0.0286(9) Uani d . 1 1 . .
C C19 0.8216(3) 0.59049(15) 0.5987(2) 0.0313(8) Uani d . 1 1 . .
H H19A 0.8718 0.6033 0.5664 0.038 Uiso calc R 1 1 . .
H H19B 0.8096 0.5495 0.5878 0.038 Uiso calc R 1 1 . .
C C20 0.7091(3) 0.61917(15) 0.5567(2) 0.0299(8) Uani d . 1 1 . .
C C21 0.6067(3) 0.59382(17) 0.5505(2) 0.0400(9) Uani d . 1 1 . .
H H21 0.6080 0.5562 0.5717 0.048 Uiso calc R 1 1 . .
C C22 0.5034(3) 0.62130(19) 0.5147(2) 0.0506(11) Uani d . 1 1 . .
H H22 0.4355 0.6026 0.5120 0.061 Uiso calc R 1 1 . .
C C23 0.4982(3) 0.6751(2) 0.4831(2) 0.0505(11) Uani d . 1 1 . .
H H23 0.4272 0.6942 0.4589 0.061 Uiso calc R 1 1 . .
C C24 0.5983(4) 0.70156(17) 0.4868(2) 0.0477(11) Uani d . 1 1 . .
H H24 0.5958 0.7390 0.4646 0.057 Uiso calc R 1 1 . .
C C25 0.7017(3) 0.67372(16) 0.5227(2) 0.0405(9) Uani d . 1 1 . .
H H25 0.7692 0.6924 0.5242 0.049 Uiso calc R 1 1 . .
C C26 0.8892(3) 0.66946(14) 0.7302(2) 0.0330(8) Uani d . 1 1 . .
H H26A 0.9290 0.6889 0.6945 0.040 Uiso calc R 1 1 . .
H H26B 0.8088 0.6822 0.7061 0.040 Uiso calc R 1 1 . .
C C27 0.9410(3) 0.68947(14) 0.8268(2) 0.0362(9) Uani d . 1 1 . .
C C28 0.8798(3) 0.68674(15) 0.8858(2) 0.0400(9) Uani d . 1 1 . .
H H28 0.8042 0.6723 0.8635 0.048 Uiso calc R 1 1 . .
C C29 0.9259(4) 0.70439(16) 0.9758(3) 0.0525(11) Uani d . 1 1 . .
H H29 0.8825 0.7019 1.0141 0.063 Uiso calc R 1 1 . .
C C30 1.0355(4) 0.72555(18) 1.0090(3) 0.0640(13) Uani d . 1 1 . .
H H30 1.0680 0.7379 1.0703 0.077 Uiso calc R 1 1 . .
C C31 1.0979(4) 0.72861(19) 0.9523(3) 0.0626(13) Uani d . 1 1 . .
H H31 1.1735 0.7430 0.9747 0.075 Uiso calc R 1 1 . .
C C32 1.0503(3) 0.71084(17) 0.8635(3) 0.0500(11) Uani d . 1 1 . .
H H32 1.0944 0.7134 0.8257 0.060 Uiso calc R 1 1 . .
C C33 0.8232(3) 0.56812(14) 0.7702(2) 0.0309(8) Uani d . 1 1 . .
H H33A 0.8531 0.5842 0.8323 0.037 Uiso calc R 1 1 . .
H H33B 0.7418 0.5787 0.7434 0.037 Uiso calc R 1 1 . .
C C34 0.8285(3) 0.50506(14) 0.7797(2) 0.0293(8) Uani d . 1 1 . .
C C35 0.7581(3) 0.46897(15) 0.7134(2) 0.0362(9) Uani d . 1 1 . .
H H35 0.7069 0.4846 0.6584 0.043 Uiso calc R 1 1 . .
C C36 0.7604(3) 0.41112(16) 0.7249(3) 0.0459(10) Uani d . 1 1 . .
H H36 0.7102 0.3878 0.6787 0.055 Uiso calc R 1 1 . .
C C37 0.8349(3) 0.38738(16) 0.8030(3) 0.0447(10) Uani d . 1 1 . .
H H37 0.8362 0.3477 0.8113 0.054 Uiso calc R 1 1 . .
C C38 0.9082(3) 0.42166(17) 0.8697(3) 0.0470(10) Uani d . 1 1 . .
H H38 0.9608 0.4056 0.9237 0.056 Uiso calc R 1 1 . .
C C39 0.9042(3) 0.47935(16) 0.8571(2) 0.0388(9) Uani d . 1 1 . .
H H39 0.9553 0.5024 0.9031 0.047 Uiso calc R 1 1 . .
C C40 1.0217(3) 0.57507(15) 0.7412(2) 0.0324(8) Uani d . 1 1 . .
H H40A 1.0669 0.5923 0.8005 0.039 Uiso calc R 1 1 . .
H H40B 1.0181 0.5341 0.7515 0.039 Uiso calc R 1 1 . .
C C41 1.0856(2) 0.58351(14) 0.6781(2) 0.0275(8) Uani d . 1 1 . .
C C42 1.0879(3) 0.54099(15) 0.6177(2) 0.0382(9) Uani d . 1 1 . .
H H42 1.0516 0.5061 0.6192 0.046 Uiso calc R 1 1 . .
C C43 1.1418(3) 0.54827(18) 0.5554(3) 0.0482(10) Uani d . 1 1 . .
H H43 1.1407 0.5186 0.5145 0.058 Uiso calc R 1 1 . .
C C44 1.1965(3) 0.59784(19) 0.5520(3) 0.0458(10) Uani d . 1 1 . .
H H44 1.2335 0.6027 0.5094 0.055 Uiso calc R 1 1 . .
C C45 1.1966(3) 0.64035(17) 0.6117(3) 0.0437(10) Uani d . 1 1 . .
H H45 1.2345 0.6749 0.6107 0.052 Uiso calc R 1 1 . .
C C46 1.1418(3) 0.63313(15) 0.6735(2) 0.0357(9) Uani d . 1 1 . .
H H46 1.1429 0.6631 0.7139 0.043 Uiso calc R 1 1 . .

loop_
_atom_site_aniso_label
_atom_site_aniso_U_11
_atom_site_aniso_U_22
_atom_site_aniso_U_33
_atom_site_aniso_U_12
_atom_site_aniso_U_13
_atom_site_aniso_U_23
B1 0.040(3) 0.057(3) 0.053(3) 0.002(2) 0.019(2) 0.021(3)
N1 0.0316(17) 0.055(2) 0.0292(16) 0.0048(15) 0.0073(13) -0.0032(14)
N2 0.0387(18) 0.0408(19) 0.0361(17) 0.0050(15) 0.0112(14) 0.0086(14)
C1 0.036(2) 0.079(3) 0.039(2) 0.010(2) 0.0114(18) -0.006(2)
C2 0.036(2) 0.062(3) 0.040(2) 0.005(2) -0.0008(18) -0.002(2)
C3 0.050(2) 0.044(2) 0.029(2) 0.0097(19) 0.0025(18) 0.0100(17)
N3 0.0361(16) 0.0425(19) 0.0259(16) 0.0057(14) 0.0093(12) 0.0033(13)
N4 0.0309(16) 0.051(2) 0.0306(16) 0.0050(15) 0.0118(13) 0.0050(15)
C4 0.046(2) 0.051(3) 0.038(2) 0.013(2) 0.0173(18) 0.0085(19)
C5 0.044(2) 0.048(3) 0.052(3) 0.008(2) 0.019(2) -0.006(2)
C6 0.033(2) 0.065(3) 0.033(2) 0.0007(19) 0.0201(17) -0.002(2)
Mg1 0.0280(6) 0.0390(7) 0.0253(6) -0.0002(5) 0.0069(5) -0.0024(5)
O1 0.035(4) 0.0353(17) 0.033(6) 0.0043(16) 0.018(2) -0.002(2)
C7 0.040(6) 0.040(3) 0.082(5) 0.009(6) 0.015(6) 0.009(3)
C8 0.121(12) 0.057(4) 0.138(7) 0.037(6) 0.101(12) 0.023(4)
C9 0.054(4) 0.061(5) 0.086(7) 0.020(3) 0.038(4) 0.005(5)
C10 0.040(3) 0.061(4) 0.023(6) 0.003(3) 0.019(3) -0.004(3)
O1A 0.035(4) 0.0353(17) 0.033(6) 0.0043(16) 0.018(2) -0.002(2)
C7A 0.040(6) 0.040(3) 0.082(5) 0.009(6) 0.015(6) 0.009(3)
C8A 0.121(12) 0.057(4) 0.138(7) 0.037(6) 0.101(12) 0.023(4)
C9A 0.054(4) 0.061(5) 0.086(7) 0.020(3) 0.038(4) 0.005(5)
C10A 0.040(3) 0.061(4) 0.023(6) 0.003(3) 0.019(3) -0.004(3)
O2 0.0397(14) 0.0408(15) 0.0330(14) -0.0089(12) 0.0109(11) -0.0031(11)
C11 0.061(3) 0.058(3) 0.039(2) -0.007(2) 0.009(2) 0.014(2)
C12 0.045(2) 0.055(3) 0.065(3) 0.004(2) 0.024(2) 0.023(2)
C13 0.064(3) 0.038(3) 0.109(4) -0.008(2) 0.043(3) -0.002(3)
C14 0.059(3) 0.065(3) 0.061(3) -0.024(2) 0.021(2) -0.015(2)
O3 0.025(2) 0.074(9) 0.027(4) -0.006(3) 0.011(2) -0.015(5)
C15 0.034(5) 0.043(8) 0.035(5) 0.001(4) 0.009(4) -0.007(4)
C16 0.025(8) 0.063(9) 0.039(4) 0.012(5) 0.001(4) -0.002(4)
C17 0.032(3) 0.068(8) 0.057(3) 0.003(4) 0.016(3) -0.004(4)
C18 0.035(3) 0.110(10) 0.047(4) -0.013(7) 0.024(3) -0.012(6)
O3A 0.025(2) 0.074(9) 0.027(4) -0.006(3) 0.011(2) -0.015(5)
C15A 0.034(5) 0.043(8) 0.035(5) 0.001(4) 0.009(4) -0.007(4)
C16A 0.025(8) 0.063(9) 0.039(4) 0.012(5) 0.001(4) -0.002(4)
C17A 0.032(3) 0.068(8) 0.057(3) 0.003(4) 0.016(3) -0.004(4)
C18A 0.035(3) 0.110(10) 0.047(4) -0.013(7) 0.024(3) -0.012(6)
B2 0.029(2) 0.031(2) 0.028(2) 0.0033(17) 0.0117(16) 0.0015(17)
C19 0.0257(17) 0.040(2) 0.0327(18) -0.0029(15) 0.0154(14) -0.0053(16)
C20 0.0317(18) 0.042(2) 0.0184(16) 0.0016(16) 0.0115(14) -0.0039(15)
C21 0.033(2) 0.052(2) 0.034(2) 0.0032(18) 0.0105(16) 0.0135(18)
C22 0.033(2) 0.079(3) 0.040(2) 0.006(2) 0.0132(17) 0.017(2)
C23 0.044(2) 0.074(3) 0.025(2) 0.023(2) 0.0023(17) 0.003(2)
C24 0.067(3) 0.040(2) 0.0217(19) 0.003(2) -0.0012(18) -0.0010(17)
C25 0.043(2) 0.045(2) 0.0264(19) -0.0064(18) 0.0032(16) 0.0037(17)
C26 0.0314(18) 0.035(2) 0.0294(19) 0.0054(16) 0.0074(15) 0.0053(16)
C27 0.043(2) 0.0237(19) 0.038(2) 0.0082(16) 0.0090(17) 0.0030(16)
C28 0.050(2) 0.030(2) 0.039(2) 0.0033(17) 0.0144(18) 0.0043(17)
C29 0.084(3) 0.034(2) 0.042(2) 0.007(2) 0.026(2) 0.0039(19)
C30 0.088(4) 0.051(3) 0.040(2) 0.003(3) 0.007(2) -0.015(2)
C31 0.054(3) 0.067(3) 0.057(3) -0.002(2) 0.008(2) -0.029(2)
C32 0.041(2) 0.046(2) 0.060(3) 0.0001(19) 0.0141(19) -0.019(2)
C33 0.0319(18) 0.033(2) 0.0314(18) 0.0019(15) 0.0160(15) -0.0030(15)
C34 0.0309(18) 0.0324(19) 0.0335(19) 0.0019(15) 0.0223(15) 0.0028(16)
C35 0.0274(18) 0.038(2) 0.041(2) -0.0001(16) 0.0100(15) 0.0034(17)
C36 0.041(2) 0.040(2) 0.060(3) -0.0059(19) 0.022(2) -0.004(2)
C37 0.056(2) 0.028(2) 0.063(3) 0.0022(19) 0.036(2) 0.003(2)
C38 0.056(3) 0.046(3) 0.044(2) 0.017(2) 0.024(2) 0.011(2)
C39 0.041(2) 0.043(2) 0.037(2) 0.0011(18) 0.0188(17) 0.0028(17)
C40 0.0295(18) 0.0312(19) 0.0360(19) 0.0006(15) 0.0111(15) 0.0032(16)
C41 0.0186(16) 0.0286(19) 0.0321(18) 0.0059(14) 0.0052(13) 0.0036(15)
C42 0.0317(19) 0.032(2) 0.052(2) 0.0060(16) 0.0160(17) -0.0023(18)
C43 0.038(2) 0.060(3) 0.050(2) 0.016(2) 0.0202(19) -0.011(2)
C44 0.028(2) 0.072(3) 0.040(2) 0.008(2) 0.0155(17) 0.012(2)
C45 0.0278(19) 0.050(2) 0.050(2) -0.0086(18) 0.0099(17) 0.017(2)
C46 0.0265(18) 0.039(2) 0.037(2) -0.0040(16) 0.0049(15) 0.0009(17)

loop_
_atom_type_symbol
_atom_type_description
_atom_type_scat_dispersion_real
_atom_type_scat_dispersion_imag
_atom_type_scat_source
C C 0.0033 0.0016 'International Tables Vol C Tables 4.2.6.8 and 6.1.1.4'
H H 0.0000 0.0000 'International Tables Vol C Tables 4.2.6.8 and 6.1.1.4'
B B 0.0013 0.0007 'International Tables Vol C Tables 4.2.6.8 and 6.1.1.4'
N N 0.0061 0.0033 'International Tables Vol C Tables 4.2.6.8 and 6.1.1.4'
O O 0.0106 0.0060 'International Tables Vol C Tables 4.2.6.8 and 6.1.1.4'
Mg Mg 0.0486 0.0363 'International Tables Vol C Tables 4.2.6.8 and 6.1.1.4'

loop_
_geom_angle_atom_site_label_1
_geom_angle_atom_site_label_2
_geom_angle_atom_site_label_3
_geom_angle_site_symmetry_1
_geom_angle_site_symmetry_3
_geom_angle
_geom_angle_publ_flag
N2 B1 N4 . . 107.7(3) yes
N4 B1 H1A . . 110.2 no
N2 B1 H1A . . 110.2 no
N4 B1 H1B . . 110.2 no
N2 B1 H1B . . 110.2 no
H1A B1 H1B . . 108.5 no
C1 N1 N2 . . 106.1(3) no
C1 N1 Mg1 . . 140.7(3) no
N2 N1 Mg1 . . 112.9(2) no
C3 N2 N1 . . 109.3(3) no
C3 N2 B1 . . 132.9(3) no
N1 N2 B1 . . 117.8(3) no
N1 C1 C2 . . 111.2(4) no
N1 C1 H1 . . 124.4 no
C2 C1 H1 . . 124.4 no
C3 C2 C1 . . 104.4(3) no
C3 C2 H2 . . 127.8 no
C1 C2 H2 . . 127.8 no
N2 C3 C2 . . 109.0(3) no
N2 C3 H3 . . 125.5 no
C2 C3 H3 . . 125.5 no
C4 N3 N4 . . 106.2(3) no
C4 N3 Mg1 . . 139.6(2) no
N4 N3 Mg1 . . 113.7(2) no
C6 N4 N3 . . 109.2(3) no
C6 N4 B1 . . 133.1(3) no
N3 N4 B1 . . 117.6(3) no
N3 C4 C5 . . 110.9(3) no
N3 C4 H4 . . 124.6 no
C5 C4 H4 . . 124.6 no
C6 C5 C4 . . 104.4(4) no
C6 C5 H5 . . 127.8 no
C4 C5 H5 . . 127.8 no
N4 C6 C5 . . 109.3(3) no
N4 C6 H6 . . 125.4 no
C5 C6 H6 . . 125.4 no
O1 Mg1 O3 . . 83.9(15) no
O1 Mg1 O2 . . 95.5(10) no
O3 Mg1 O2 . . 105.3(6) no
O1 Mg1 N3 . . 167.6(10) no
O3 Mg1 N3 . . 92.6(5) no
O2 Mg1 N3 . . 96.93(12) no
O1 Mg1 O3A . . 88.3(19) no
O3 Mg1 O3A . . 8(2) no
O2 Mg1 O3A . . 98.6(14) no
N3 Mg1 O3A . . 89.7(10) no
O1 Mg1 O1A . . 4.9(13) no
O3 Mg1 O1A . . 85.9(8) no
O2 Mg1 O1A . . 90.7(4) no
N3 Mg1 O1A . . 172.4(4) no
O3A Mg1 O1A . . 89.8(12) no
O1 Mg1 N1 . . 88.1(16) no
O3 Mg1 N1 . . 148.4(7) no
O2 Mg1 N1 . . 105.91(12) no
N1 Mg1 N3 . . 88.67(12) yes
O3A Mg1 N1 . . 155.5(15) no
O1A Mg1 N1 . . 88.7(7) no
C10 O1 C7 . . 107.7(14) no
C10 O1 Mg1 . . 125(3) no
C7 O1 Mg1 . . 123(2) no
C8 C7 O1 . . 106.4(13) no
C8 C7 H7A . . 110.5 no
O1 C7 H7A . . 110.6 no
C8 C7 H7B . . 110.3 no
O1 C7 H7B . . 110.4 no
H7A C7 H7B . . 108.6 no
C7 C8 C9 . . 105.8(14) no
C7 C8 H8A . . 110.7 no
C9 C8 H8A . . 110.4 no
C7 C8 H8B . . 110.5 no
C9 C8 H8B . . 110.6 no
H8A C8 H8B . . 108.7 no
C10 C9 C8 . . 102.2(15) no
C10 C9 H9A . . 111.1 no
C8 C9 H9A . . 111.3 no
C10 C9 H9B . . 111.4 no
C8 C9 H9B . . 111.4 no
H9A C9 H9B . . 109.2 no
O1 C10 C9 . . 105.1(14) no
O1 C10 H10A . . 110.7 no
C9 C10 H10A . . 110.9 no
O1 C10 H10B . . 110.6 no
C9 C10 H10B . . 110.7 no
H10A C10 H10B . . 108.8 no
C10A O1A C7A . . 109.2(6) no
C10A O1A Mg1 . . 122.5(11) no
C7A O1A Mg1 . . 118.7(10) no
C8A C7A O1A . . 107.5(7) no
C8A C7A H71A . . 110.2 no
O1A C7A H71A . . 110.2 no
C8A C7A H72A . . 110.3 no
O1A C7A H72A . . 110.2 no
H71A C7A H72A . . 108.5 no
C7A C8A C9A . . 108.4(7) no
C7A C8A H81A . . 109.9 no
C9A C8A H81A . . 109.9 no
C7A C8A H82A . . 110.1 no
C9A C8A H82A . . 110.1 no
H81A C8A H82A . . 108.4 no
C8A C9A C10A . . 107.5(6) no
C8A C9A H91A . . 110.4 no
C10A C9A H91A . . 110.2 no
C8A C9A H92A . . 110.1 no
C10A C9A H92A . . 110.2 no
H91A C9A H92A . . 108.5 no
O1A C10A C9A . . 106.5(7) no
O1A C10A H10C . . 110.4 no
C9A C10A H10C . . 110.5 no
O1A C10A H10D . . 110.4 no
C9A C10A H10D . . 110.4 no
H10C C10A H10D . . 108.6 no
C14 O2 C11 . . 109.2(3) no
C14 O2 Mg1 . . 124.6(2) no
C11 O2 Mg1 . . 125.2(2) no
O2 C11 C12 . . 105.9(3) no
O2 C11 H11A . . 110.6 no
C12 C11 H11A . . 110.6 no
O2 C11 H11B . . 110.6 no
C12 C11 H11B . . 110.6 no
H11A C11 H11B . . 108.7 no
C11 C12 C13 . . 102.6(3) no
C11 C12 H12A . . 111.2 no
C13 C12 H12A . . 111.2 no
C11 C12 H12B . . 111.2 no
C13 C12 H12B . . 111.2 no
H12A C12 H12B . . 109.2 no
C12 C13 C14 . . 102.7(3) no
C12 C13 H13A . . 111.2 no
C14 C13 H13A . . 111.2 no
C12 C13 H13B . . 111.2 no
C14 C13 H13B . . 111.2 no
H13A C13 H13B . . 109.1 no
O2 C14 C13 . . 104.3(3) no
O2 C14 H14A . . 110.9 no
C13 C14 H14A . . 110.9 no
O2 C14 H14B . . 110.9 no
C13 C14 H14B . . 110.9 no
H14A C14 H14B . . 108.9 no
C15 O3 C18 . . 103.7(9) no
C15 O3 Mg1 . . 127.0(10) no
C18 O3 Mg1 . . 129.3(10) no
O3 C15 C16 . . 103.3(7) no
O3 C15 H15A . . 111.0 no
C16 C15 H15A . . 111.1 no
O3 C15 H15B . . 111.1 no
C16 C15 H15B . . 111.2 no
H15A C15 H15B . . 109.1 no
C15 C16 C17 . . 104.1(8) no
C15 C16 H16A . . 111.0 no
C17 C16 H16A . . 111.0 no
C15 C16 H16B . . 110.9 no
C17 C16 H16B . . 110.9 no
H16A C16 H16B . . 108.9 no
C18 C17 C16 . . 104.7(7) no
C18 C17 H17A . . 110.9 no
C16 C17 H17A . . 110.8 no
C18 C17 H17B . . 110.7 no
C16 C17 H17B . . 110.8 no
H17A C17 H17B . . 108.9 no
O3 C18 C17 . . 105.6(8) no
O3 C18 H18A . . 110.6 no
C17 C18 H18A . . 110.5 no
O3 C18 H18B . . 110.7 no
C17 C18 H18B . . 110.7 no
H18A C18 H18B . . 108.7 no
C15A O3A C18A . . 107.2(13) no
C15A O3A Mg1 . . 129(2) no
C18A O3A Mg1 . . 123(2) no
O3A C15A C16A . . 106.8(15) no
O3A C15A H15C . . 110.5 no
C16A C15A H15C . . 110.5 no
O3A C15A H15D . . 110.2 no
C16A C15A H15D . . 110.2 no
H15C C15A H15D . . 108.6 no
C15A C16A C17A . . 101.9(16) no
C15A C16A H16C . . 111.2 no
C17A C16A H16C . . 111.4 no
C15A C16A H16D . . 111.6 no
C17A C16A H16D . . 111.4 no
H16C C16A H16D . . 109.3 no
C18A C17A C16A . . 103.0(16) no
C18A C17A H17C . . 111.2 no
C18A C17A H17D . . 111.1 no
C16A C17A H17D . . 111.2 no
H17C C17A H17D . . 109.1 no
O3A C18A C17A . . 107.9(14) no
O3A C18A H18C . . 110.0 no
C17A C18A H18C . . 110.1 no
O3A C18A H18D . . 110.2 no
C17A C18A H18D . . 110.2 no
H18C C18A H18D . . 108.5 no
C40 B2 C19 . . 110.5(3) no
C40 B2 C26 . . 112.0(3) no
C19 B2 C26 . . 107.7(3) no
C40 B2 C33 . . 108.5(3) no
C19 B2 C33 . . 110.9(3) no
C26 B2 C33 . . 107.3(3) no
B2 C19 C20 . . 117.0(3) yes
C20 C19 H19A . . 108.0 no
B2 C19 H19A . . 108.0 no
C20 C19 H19B . . 108.0 no
B2 C19 H19B . . 108.0 no
H19A C19 H19B . . 107.3 no
C25 C20 C21 . . 116.3(3) no
C25 C20 C19 . . 121.1(3) no
C21 C20 C19 . . 122.6(3) no
C22 C21 C20 . . 122.4(4) no
C22 C21 H21 . . 118.8 no
C20 C21 H21 . . 118.8 no
C23 C22 C21 . . 120.5(4) no
C23 C22 H22 . . 119.8 no
C21 C22 H22 . . 119.8 no
C22 C23 C24 . . 118.9(4) no
C22 C23 H23 . . 120.5 no
C24 C23 H23 . . 120.5 no
C25 C24 C23 . . 120.3(4) no
C25 C24 H24 . . 119.8 no
C23 C24 H24 . . 119.8 no
C24 C25 C20 . . 121.6(4) no
C24 C25 H25 . . 119.2 no
C20 C25 H25 . . 119.2 no
B2 C26 C27 . . 118.4(3) yes
C27 C26 H26A . . 107.7 no
B2 C26 H26A . . 107.7 no
C27 C26 H26B . . 107.7 no
B2 C26 H26B . . 107.7 no
H26A C26 H26B . . 107.1 no
C32 C27 C28 . . 116.0(3) no
C32 C27 C26 . . 123.0(3) no
C28 C27 C26 . . 121.0(3) no
C29 C28 C27 . . 122.3(4) no
C29 C28 H28 . . 118.9 no
C27 C28 H28 . . 118.9 no
C30 C29 C28 . . 119.4(4) no
C30 C29 H29 . . 120.3 no
C28 C29 H29 . . 120.3 no
C29 C30 C31 . . 119.6(4) no
C29 C30 H30 . . 120.2 no
C31 C30 H30 . . 120.2 no
C32 C31 C30 . . 119.9(4) no
C32 C31 H31 . . 120.1 no
C30 C31 H31 . . 120.1 no
C31 C32 C27 . . 122.9(4) no
C31 C32 H32 . . 118.6 no
C27 C32 H32 . . 118.6 no
B2 C33 C34 . . 120.0(3) yes
C34 C33 H33A . . 107.3 no
B2 C33 H33A . . 107.3 no
C34 C33 H33B . . 107.3 no
B2 C33 H33B . . 107.3 no
H33A C33 H33B . . 106.9 no
C39 C34 C35 . . 116.0(3) no
C39 C34 C33 . . 121.1(3) no
C35 C34 C33 . . 122.9(3) no
C36 C35 C34 . . 122.2(3) no
C36 C35 H35 . . 118.9 no
C34 C35 H35 . . 118.9 no
C37 C36 C35 . . 120.0(4) no
C37 C36 H36 . . 120.0 no
C35 C36 H36 . . 120.0 no
C36 C37 C38 . . 119.6(4) no
C36 C37 H37 . . 120.2 no
C38 C37 H37 . . 120.2 no
C39 C38 C37 . . 119.5(4) no
C39 C38 H38 . . 120.2 no
C37 C38 H38 . . 120.2 no
C38 C39 C34 . . 122.6(4) no
C38 C39 H39 . . 118.7 no
C34 C39 H39 . . 118.7 no
B2 C40 C41 . . 117.8(3) yes
C41 C40 H40A . . 107.9 no
B2 C40 H40A . . 107.9 no
C41 C40 H40B . . 107.9 no
B2 C40 H40B . . 107.9 no
H40A C40 H40B . . 107.2 no
C46 C41 C42 . . 116.2(3) no
C46 C41 C40 . . 123.5(3) no
C42 C41 C40 . . 120.2(3) no
C43 C42 C41 . . 121.8(4) no
C43 C42 H42 . . 119.1 no
C41 C42 H42 . . 119.1 no
C44 C43 C42 . . 120.8(4) no
C44 C43 H43 . . 119.6 no
C42 C43 H43 . . 119.6 no
C43 C44 C45 . . 118.6(4) no
C43 C44 H44 . . 120.7 no
C45 C44 H44 . . 120.7 no
C44 C45 C46 . . 120.5(4) no
C44 C45 H45 . . 119.7 no
C46 C45 H45 . . 119.7 no
C45 C46 C41 . . 122.1(4) no
C45 C46 H46 . . 119.0 no
C41 C46 H46 . . 119.0 no

loop_
_geom_bond_atom_site_label_1
_geom_bond_atom_site_label_2
_geom_bond_site_symmetry_2
_geom_bond_distance
_geom_bond_publ_flag
Mg1 O1 . 1.930(3) no
Mg1 O3 . 2.015(15) no
Mg1 O2 . 2.008(3) no
Mg1 O3A . 2.10(3) no
Mg1 O1A . 2.125(14) no
B1 N2 . 1.551(5) yes
B1 N4 . 1.544(6) yes
B1 H1A . 1.2500 no
B1 H1B . 1.2500 no
N1 C1 . 1.332(5) no
N1 N2 . 1.350(4) no
Mg1 N1 . 2.129(3) yes
N2 C3 . 1.344(4) no
C1 C2 . 1.374(5) no
C1 H1 . 0.9500 no
C2 C3 . 1.362(5) no
C2 H2 . 0.9500 no
C3 H3 . 0.9500 no
N3 C4 . 1.337(5) no
N3 N4 . 1.351(4) no
Mg1 N3 . 2.103(3) yes
N4 C6 . 1.346(4) no
C4 C5 . 1.382(5) no
C4 H4 . 0.9500 no
C5 C6 . 1.359(4) no
C5 H5 . 0.9500 no
C6 H6 . 0.9500 no
O1 C10 . 1.458(4) no
O1 C7 . 1.458(4) no
C7 C8 . 1.457(4) no
C7 H7A . 0.9900 no
C7 H7B . 0.9900 no
C8 C9 . 1.486(8) no
C8 H8A . 0.9900 no
C8 H8B . 0.9900 no
C9 C10 . 1.483(8) no
C9 H9A . 0.9900 no
C9 H9B . 0.9900 no
C10 H10A . 0.9900 no
C10 H10B . 0.9900 no
O1A C10A . 1.452(5) no
O1A C7A . 1.458(7) no
C7A C8A . 1.434(7) no
C7A H71A . 0.9900 no
C7A H72A . 0.9900 no
C8A C9A . 1.463(8) no
C8A H81A . 0.9900 no
C8A H82A . 0.9900 no
C9A C10A . 1.472(5) no
C9A H91A . 0.9900 no
C9A H92A . 0.9900 no
C10A H10C . 0.9900 no
C10A H10D . 0.9900 no
O2 C14 . 1.447(4) no
O2 C11 . 1.455(4) no
C11 C12 . 1.491(4) no
C11 H11A . 0.9900 no
C11 H11B . 0.9900 no
C12 C13 . 1.496(4) no
C12 H12A . 0.9900 no
C12 H12B . 0.9900 no
C13 C14 . 1.512(4) no
C13 H13A . 0.9900 no
C13 H13B . 0.9900 no
C14 H14A . 0.9900 no
C14 H14B . 0.9900 no
O3 C15 . 1.450(8) no
O3 C18 . 1.462(10) no
C15 C16 . 1.479(4) no
C15 H15A . 0.9900 no
C15 H15B . 0.9900 no
C16 C17 . 1.519(4) no
C16 H16A . 0.9900 no
C16 H16B . 0.9900 no
C17 C18 . 1.499(11) no
C17 H17A . 0.9900 no
C17 H17B . 0.9900 no
C18 H18A . 0.9900 no
C18 H18B . 0.9900 no
O3A C15A . 1.444(11) no
O3A C18A . 1.449(11) no
C15A C16A . 1.485(11) no
C15A H15C . 0.9900 no
C15A H15D . 0.9900 no
C16A C17A . 1.522(12) no
C16A H16C . 0.9900 no
C16A H16D . 0.9900 no
C17A C18A . 1.492(12) no
C17A H17C . 0.9900 no
C17A H17D . 0.9900 no
C18A H18C . 0.9900 no
C18A H18D . 0.9900 no
B2 C19 . 1.665(5) yes
B2 C26 . 1.672(5) yes
B2 C33 . 1.667(5) yes
B2 C40 . 1.655(5) yes
C19 C20 . 1.493(4) no
C19 H19A . 0.9900 no
C19 H19B . 0.9900 no
C20 C25 . 1.390(5) no
C20 C21 . 1.392(5) no
C21 C22 . 1.379(5) no
C21 H21 . 0.9500 no
C22 C23 . 1.363(6) no
C22 H22 . 0.9500 no
C23 C24 . 1.388(6) no
C23 H23 . 0.9500 no
C24 C25 . 1.385(5) no
C24 H24 . 0.9500 no
C25 H25 . 0.9500 no
C26 C27 . 1.501(5) no
C26 H26A . 0.9900 no
C26 H26B . 0.9900 no
C27 C32 . 1.381(5) no
C27 C28 . 1.404(5) no
C28 C29 . 1.389(5) no
C28 H28 . 0.9500 no
C29 C30 . 1.381(6) no
C29 H29 . 0.9500 no
C30 C31 . 1.385(6) no
C30 H30 . 0.9500 no
C31 C32 . 1.375(5) no
C31 H31 . 0.9500 no
C32 H32 . 0.9500 no
C33 C34 . 1.502(5) no
C33 H33A . 0.9900 no
C33 H33B . 0.9900 no
C34 C39 . 1.389(5) no
C34 C35 . 1.394(5) no
C35 C36 . 1.383(5) no
C35 H35 . 0.9500 no
C36 C37 . 1.371(5) no
C36 H36 . 0.9500 no
C37 C38 . 1.385(5) no
C37 H37 . 0.9500 no
C38 C39 . 1.381(5) no
C38 H38 . 0.9500 no
C39 H39 . 0.9500 no
C40 C41 . 1.498(4) no
C40 H40A . 0.9900 no
C40 H40B . 0.9900 no
C41 C46 . 1.388(5) no
C41 C42 . 1.394(5) no
C42 C43 . 1.389(5) no
C42 H42 . 0.9500 no
C43 C44 . 1.373(6) no
C43 H43 . 0.9500 no
C44 C45 . 1.378(5) no
C44 H44 . 0.9500 no
C45 C46 . 1.389(5) no
C45 H45 . 0.9500 no
C46 H46 . 0.9500 no

loop_
_geom_torsion_atom_site_label_1
_geom_torsion_atom_site_label_2
_geom_torsion_atom_site_label_3
_geom_torsion_atom_site_label_4
_geom_torsion_site_symmetry_1
_geom_torsion_site_symmetry_2
_geom_torsion_site_symmetry_3
_geom_torsion_site_symmetry_4
_geom_torsion
_geom_torsion_publ_flag
C1 N1 N2 C3 . . . . 0.1(4) no
Mg1 N1 N2 C3 . . . . 175.2(2) no
C1 N1 N2 B1 . . . . 178.7(4) no
Mg1 N1 N2 B1 . . . . -6.1(4) no
N4 B1 N2 C3 . . . . -111.8(4) no
N4 B1 N2 N1 . . . . 69.9(4) no
N2 N1 C1 C2 . . . . 0.2(5) no
Mg1 N1 C1 C2 . . . . -172.7(3) no
N1 C1 C2 C3 . . . . -0.4(5) no
N1 N2 C3 C2 . . . . -0.3(4) no
B1 N2 C3 C2 . . . . -178.7(4) no
C1 C2 C3 N2 . . . . 0.4(5) no
C4 N3 N4 C6 . . . . 0.2(4) no
Mg1 N3 N4 C6 . . . . 174.2(2) no
C4 N3 N4 B1 . . . . -177.6(3) no
Mg1 N3 N4 B1 . . . . -3.6(4) no
N2 B1 N4 C6 . . . . 119.4(4) no
N2 B1 N4 N3 . . . . -63.4(4) no
N4 N3 C4 C5 . . . . -0.2(4) no
Mg1 N3 C4 C5 . . . . -171.8(3) no
N3 C4 C5 C6 . . . . 0.2(5) no
N3 N4 C6 C5 . . . . -0.1(4) no
B1 N4 C6 C5 . . . . 177.3(4) no
C4 C5 C6 N4 . . . . -0.1(4) no
C4 N3 Mg1 O1 . . . . 146(7) no
N4 N3 Mg1 O1 . . . . -25(7) no
C4 N3 Mg1 O3 . . . . 72.6(8) no
N4 N3 Mg1 O3 . . . . -98.6(7) no
C4 N3 Mg1 O2 . . . . -33.2(4) no
N4 N3 Mg1 O2 . . . . 155.7(2) no
C4 N3 Mg1 O3A . . . . 65.4(15) no
N4 N3 Mg1 O3A . . . . -105.7(15) no
C4 N3 Mg1 N1 . . . . -139.0(4) no
N4 N3 Mg1 N1 . . . . 49.8(2) no
C1 N1 Mg1 O1 . . . . -63.5(10) no
N2 N1 Mg1 O1 . . . . 123.8(10) no
C1 N1 Mg1 O3 . . . . -138.8(9) no
N2 N1 Mg1 O3 . . . . 48.6(9) no
C1 N1 Mg1 O2 . . . . 31.6(5) no
N2 N1 Mg1 O2 . . . . -141.0(2) no
C1 N1 Mg1 N3 . . . . 128.4(5) no
N2 N1 Mg1 N3 . . . . -44.2(2) no
C1 N1 Mg1 O3A . . . . -145(2) no
N2 N1 Mg1 O3A . . . . 42(2) no
C1 N1 Mg1 O1A . . . . -58.7(6) no
N2 N1 Mg1 O1A . . . . 128.7(4) no
O3 Mg1 O1 C10 . . . . -149(4) no
O2 Mg1 O1 C10 . . . . -44(4) no
N3 Mg1 O1 C10 . . . . 137(5) no
O3A Mg1 O1 C10 . . . . -143(4) no
O1A Mg1 O1 C10 . . . . -4E1(2) no
N1 Mg1 O1 C10 . . . . 62(4) no
O3 Mg1 O1 C7 . . . . 59(4) no
O2 Mg1 O1 C7 . . . . 163(4) no
N3 Mg1 O1 C7 . . . . -16(11) no
O3A Mg1 O1 C7 . . . . 65(4) no
O1A Mg1 O1 C7 . . . . 17E1(3) no
N1 Mg1 O1 C7 . . . . -91(4) no
C10 O1 C7 C8 . . . . 0(5) no
Mg1 O1 C7 C8 . . . . 156(3) no
O1 C7 C8 C9 . . . . -21(5) no
C7 C8 C9 C10 . . . . 34(4) no
C7 O1 C10 C9 . . . . 22(5) no
Mg1 O1 C10 C9 . . . . -134(3) no
C8 C9 C10 O1 . . . . -34(4) no
O1 Mg1 O1A C10A . . . . 15E1(3) no
O3 Mg1 O1A C10A . . . . -141.5(18) no
O2 Mg1 O1A C10A . . . . -36.3(16) no
O3A Mg1 O1A C10A . . . . -135(2) no
N1 Mg1 O1A C10A . . . . 69.6(16) no
O1 Mg1 O1A C7A . . . . 1E1(3) no
O3 Mg1 O1A C7A . . . . 75.9(16) no
O2 Mg1 O1A C7A . . . . -178.8(15) no
O3A Mg1 O1A C7A . . . . 83(2) no
N1 Mg1 O1A C7A . . . . -72.9(15) no
C10A O1A C7A C8A . . . . 3(2) no
Mg1 O1A C7A C8A . . . . 150.5(14) no
O1A C7A C8A C9A . . . . -8(2) no
C7A C8A C9A C10A . . . . 9.7(17) no
C7A O1A C10A C9A . . . . 3(2) no
Mg1 O1A C10A C9A . . . . -143.1(12) no
C8A C9A C10A O1A . . . . -7.4(17) no
O1 Mg1 O2 C14 . . . . 125.5(16) no
O3 Mg1 O2 C14 . . . . -149.3(6) no
N3 Mg1 O2 C14 . . . . -54.7(3) no
O3A Mg1 O2 C14 . . . . -145.4(11) no
O1A Mg1 O2 C14 . . . . 124.7(7) no
N1 Mg1 O2 C14 . . . . 35.9(3) no
O1 Mg1 O2 C11 . . . . -67.1(16) no
O3 Mg1 O2 C11 . . . . 18.1(6) no
N3 Mg1 O2 C11 . . . . 112.7(3) no
O3A Mg1 O2 C11 . . . . 22.0(11) no
O1A Mg1 O2 C11 . . . . -67.9(7) no
N1 Mg1 O2 C11 . . . . -156.7(3) no
C14 O2 C11 C12 . . . . -9.0(5) no
Mg1 O2 C11 C12 . . . . -178.0(3) no
O2 C11 C12 C13 . . . . 29.9(4) no
C11 C12 C13 C14 . . . . -38.9(4) no
C11 O2 C14 C13 . . . . -15.5(5) no
Mg1 O2 C14 C13 . . . . 153.6(3) no
C12 C13 C14 O2 . . . . 33.8(4) no
O1 Mg1 O3 C15 . . . . 34(2) no
O2 Mg1 O3 C15 . . . . -60.3(19) no
N3 Mg1 O3 C15 . . . . -158.2(17) no
O3A Mg1 O3 C15 . . . . -90(9) no
O1A Mg1 O3 C15 . . . . 29.3(18) no
N1 Mg1 O3 C15 . . . . 110.1(16) no
O1 Mg1 O3 C18 . . . . -143(2) no
O2 Mg1 O3 C18 . . . . 123.1(17) no
N3 Mg1 O3 C18 . . . . 25.2(18) no
O3A Mg1 O3 C18 . . . . 93(9) no
O1A Mg1 O3 C18 . . . . -147.3(19) no
N1 Mg1 O3 C18 . . . . -67(2) no
C18 O3 C15 C16 . . . . -43.9(18) no
Mg1 O3 C15 C16 . . . . 139(2) no
O3 C15 C16 C17 . . . . 36(2) no
C15 C16 C17 C18 . . . . -15(2) no
C15 O3 C18 C17 . . . . 34(2) no
Mg1 O3 C18 C17 . . . . -149(2) no
C16 C17 C18 O3 . . . . -11(3) no
O1 Mg1 O3A C15A . . . . 31(5) no
O3 Mg1 O3A C15A . . . . 86(10) no
O2 Mg1 O3A C15A . . . . -65(5) no
N3 Mg1 O3A C15A . . . . -162(4) no
O1A Mg1 O3A C15A . . . . 26(4) no
N1 Mg1 O3A C15A . . . . 112(4) no
O1 Mg1 O3A C18A . . . . -158(4) no
O3 Mg1 O3A C18A . . . . -103(10) no
O2 Mg1 O3A C18A . . . . 107(4) no
N3 Mg1 O3A C18A . . . . 10(4) no
O1A Mg1 O3A C18A . . . . -163(4) no
N1 Mg1 O3A C18A . . . . -76(5) no
C18A O3A C15A C16A . . . . -21(5) no
Mg1 O3A C15A C16A . . . . 151(4) no
O3A C15A C16A C17A . . . . 35(5) no
C15A C16A C17A C18A . . . . -34(5) no
C15A O3A C18A C17A . . . . -2(5) no
Mg1 O3A C18A C17A . . . . -175(4) no
C16A C17A C18A O3A . . . . 23(6) no
C40 B2 C19 C20 . . . . -170.3(3) no
C26 B2 C19 C20 . . . . -47.7(4) no
C33 B2 C19 C20 . . . . 69.4(4) no
B2 C19 C20 C21 . . . . -90.7(4) yes
B2 C19 C20 C25 . . . . 88.2(4) yes
C25 C20 C21 C22 . . . . -1.4(5) no
C19 C20 C21 C22 . . . . 177.5(3) no
C20 C21 C22 C23 . . . . 0.4(6) no
C21 C22 C23 C24 . . . . 0.6(6) no
C22 C23 C24 C25 . . . . -0.5(6) no
C23 C24 C25 C20 . . . . -0.6(5) no
C21 C20 C25 C24 . . . . 1.5(5) no
C19 C20 C25 C24 . . . . -177.5(3) no
C40 B2 C26 C27 . . . . -61.4(4) no
C19 B2 C26 C27 . . . . 176.9(3) no
C33 B2 C26 C27 . . . . 57.5(4) no
B2 C26 C27 C28 . . . . -81.1(4) no
B2 C26 C27 C32 . . . . 98.2(4) no
C32 C27 C28 C29 . . . . 0.0(5) no
C26 C27 C28 C29 . . . . 179.3(3) no
C27 C28 C29 C30 . . . . 0.2(6) no
C28 C29 C30 C31 . . . . -0.3(6) no
C29 C30 C31 C32 . . . . 0.3(7) no
C30 C31 C32 C27 . . . . -0.1(7) no
C28 C27 C32 C31 . . . . 0.0(6) no
C26 C27 C32 C31 . . . . -179.3(4) no
C40 B2 C33 C34 . . . . -47.7(4) no
C19 B2 C33 C34 . . . . 73.8(4) no
C26 B2 C33 C34 . . . . -168.9(3) no
B2 C33 C34 C35 . . . . -81.8(4) no
B2 C33 C34 C39 . . . . 99.0(4) no
C39 C34 C35 C36 . . . . 2.2(5) no
C33 C34 C35 C36 . . . . -177.0(3) no
C34 C35 C36 C37 . . . . -1.1(6) no
C35 C36 C37 C38 . . . . -0.4(6) no
C36 C37 C38 C39 . . . . 0.8(6) no
C37 C38 C39 C34 . . . . 0.4(6) no
C35 C34 C39 C38 . . . . -1.8(5) no
C33 C34 C39 C38 . . . . 177.4(3) no
C19 B2 C40 C41 . . . . 39.4(4) no
C26 B2 C40 C41 . . . . -80.7(4) no
C33 B2 C40 C41 . . . . 161.1(3) no
B2 C40 C41 C42 . . . . -96.4(4) no
B2 C40 C41 C46 . . . . 81.5(4) no
C46 C41 C42 C43 . . . . -1.1(5) no
C40 C41 C42 C43 . . . . 177.0(3) no
C41 C42 C43 C44 . . . . 0.9(5) no
C42 C43 C44 C45 . . . . -0.1(5) no
C43 C44 C45 C46 . . . . -0.4(5) no
C44 C45 C46 C41 . . . . 0.2(5) no
C42 C41 C46 C45 . . . . 0.5(5) no
C40 C41 C46 C45 . . . . -177.5(3) no

_cod_database_fobs_code 2312754
